data_7154641
loop_
_publ_author_name
'Cytlak, T.'
'Saweliew, M.'
'Kubicki, M.'
'Koroniak, H.'

_publ_section_title
;
 Synthesis of trifluoromethyl \g-aminophosphonates by nucleophilic
 aziridine ring opening.
;
_journal_issue 39
_journal_name_full 'Organic &amp; biomolecular chemistry'
_journal_page_first 10050
_journal_page_last 10059
_journal_paper_doi 10.1039/c5ob01411e
_journal_volume 13
_journal_year 2015
_chemical_formula_moiety 'C15 H21 F3 N O4 P'
_chemical_formula_sum 'C15 H21 F3 N O4 P'
_chemical_formula_weight 367.30
_chemical_name_systematic
;
 ?
;
_space_group_crystal_system monoclinic
_space_group_IT_number 14
_space_group_name_Hall '-P 2ybc'
_space_group_name_H-M_alt 'P 1 21/c 1'
_symmetry_space_group_name_Hall '-P 2ybc'
_symmetry_space_group_name_H-M 'P 1 21/c 1'
_atom_sites_solution_hydrogens geom
_audit_creation_method SHELXL-2013
_audit_update_record
;
2014-03-09 deposited with the CCDC.
2015-08-13 downloaded from the CCDC.
;
_cell_angle_alpha 90
_cell_angle_beta 94.15(2)
_cell_angle_gamma 90
_cell_formula_units_Z 4
_cell_length_a 16.654(4)
_cell_length_b 5.0589(13)
_cell_length_c 21.395(6)
_cell_measurement_reflns_used 867
_cell_measurement_temperature 295(2)
_cell_measurement_theta_max 22.4190
_cell_measurement_theta_min 4.2690
_cell_volume 1797.8(8)
_computing_cell_refinement 'CrysAlis Pro (Agilent Technologies (2011))'
_computing_data_collection 'CrysAlis Pro (Agilent Technologies (2011))'
_computing_data_reduction 'CrysAlis Pro (Agilent Technologies (2011))'
_computing_molecular_graphics 'Mercury (MacRae et al., 2009)'
_computing_publication_material 'SHELXL-2013 (Sheldrick, 2013)'
_computing_structure_refinement 'SHELXL-2013 (Sheldrick, 2013)'
_computing_structure_solution 'SIR92 (Altomare et al., 1993)'
_diffrn_ambient_temperature 295(2)
_diffrn_detector_area_resol_mean 16.1544
_diffrn_measured_fraction_theta_full 0.998
_diffrn_measured_fraction_theta_max 0.998
_diffrn_measurement_device_type 'Xcalibur, Eos'
_diffrn_measurement_method '/w scan'
_diffrn_radiation_monochromator graphite
_diffrn_radiation_source 'Enhance (Mo) X-ray Source'
_diffrn_radiation_type 'Mo K\a'
_diffrn_radiation_wavelength 0.7107
_diffrn_reflns_av_R_equivalents 0.1354
_diffrn_reflns_av_unetI/netI 0.1808
_diffrn_reflns_laue_measured_fraction_full 0.998
_diffrn_reflns_laue_measured_fraction_max 0.998
_diffrn_reflns_limit_h_max 19
_diffrn_reflns_limit_h_min -19
_diffrn_reflns_limit_k_max 6
_diffrn_reflns_limit_k_min -5
_diffrn_reflns_limit_l_max 22
_diffrn_reflns_limit_l_min -25
_diffrn_reflns_point_group_measured_fraction_full 0.998
_diffrn_reflns_point_group_measured_fraction_max 0.998
_diffrn_reflns_theta_full 25.000
_diffrn_reflns_theta_max 24.996
_diffrn_reflns_theta_min 2.997
_exptl_absorpt_coefficient_mu 0.200
_exptl_absorpt_correction_T_max 1.00000
_exptl_absorpt_correction_T_min 0.55442
_exptl_absorpt_correction_type multi-scan
_exptl_absorpt_process_details
;
CrysAlisPro, Agilent Technologies,
Version 1.171.36.28 (release 01-02-2013 CrysAlis171 .NET)
(compiled Feb  1 2013,16:14:44)
Empirical absorption correction using spherical harmonics,
 implemented in SCALE3 ABSPACK scaling algorithm.
;
_exptl_crystal_colour colourless
_exptl_crystal_density_diffrn 1.357
_exptl_crystal_description needle
_exptl_crystal_F_000 768
_exptl_crystal_size_max 0.6
_exptl_crystal_size_mid 0.05
_exptl_crystal_size_min 0.05
_refine_diff_density_max 0.360
_refine_diff_density_min -0.309
_refine_diff_density_rms 0.064
_refine_ls_extinction_method none
_refine_ls_goodness_of_fit_ref 0.882
_refine_ls_hydrogen_treatment constr
_refine_ls_matrix_type full
_refine_ls_number_parameters 220
_refine_ls_number_reflns 3136
_refine_ls_number_restraints 2
_refine_ls_restrained_S_all 0.883
_refine_ls_R_factor_all 0.2337
_refine_ls_R_factor_gt 0.0810
_refine_ls_shift/su_max 0.000
_refine_ls_shift/su_mean 0.000
_refine_ls_structure_factor_coef Fsqd
_refine_ls_weighting_details 'w=1/[\s^2^(Fo^2^)+(0.0870P)^2^] where P=(Fo^2^+2Fc^2^)/3'
_refine_ls_weighting_scheme calc
_refine_ls_wR_factor_gt 0.1727
_refine_ls_wR_factor_ref 0.2214
_reflns_Friedel_coverage 0.000
_reflns_number_gt 1151
_reflns_number_total 3136
_reflns_threshold_expression 'I > 2\s(I)'
_cod_data_source_file c5ob01411e2.cif
_cod_data_source_block 4
_cod_depositor_comments 'Adding full bibliography for 7154640--7154641.cif.'
_cod_database_code 7154641
_shelx_space_group_comment
;
The symmetry employed for this shelxl refinement is uniquely defined
by the following loop, which should always be used as a source of
symmetry information in preference to the above space-group names.
They are only intended as comments.
;
_d_diffrn_reflns_number 10939
_shelxl_version_number 2013-4

loop_
_space_group_symop_operation_xyz
'x, y, z'
'-x, y+1/2, -z+1/2'
'-x, -y, -z'
'x, -y-1/2, z-1/2'

loop_
_atom_site_label
_atom_site_type_symbol
_atom_site_fract_x
_atom_site_fract_y
_atom_site_fract_z
_atom_site_U_iso_or_equiv
_atom_site_adp_type
_atom_site_occupancy
_atom_site_site_symmetry_order
_atom_site_calc_flag
_atom_site_refinement_flags_posn
_atom_site_refinement_flags_adp
C1 C 0.7158(3) -0.0308(11) 0.2257(3) 0.0476(15) Uani 1 1 d . .
H1A H 0.7395 0.1047 0.1999 0.057 Uiso 1 1 calc R U
O1 O 0.6665(2) 0.0881(8) 0.26973(19) 0.0636(13) Uani 1 1 d . .
H H 0.6450 0.2209 0.2542 0.095 Uiso 1 1 calc R U
P1 P 0.65004(10) -0.2438(3) 0.17766(8) 0.0574(6) Uani 1 1 d . .
O11 O 0.6192(2) -0.4693(8) 0.2113(2) 0.0697(13) Uani 1 1 d . .
O12 O 0.5825(2) -0.0631(7) 0.14609(19) 0.0593(12) Uani 1 1 d . .
C121 C 0.5067(4) -0.0353(14) 0.1741(3) 0.086(2) Uani 1 1 d D .
H12B H 0.5136 0.0760 0.2110 0.104 Uiso 1 1 calc R U
H12A H 0.4879 -0.2071 0.1868 0.104 Uiso 1 1 calc R U
C122 C 0.4450(5) 0.089(3) 0.1262(4) 0.177(5) Uani 1 1 d D .
H12E H 0.4340 -0.0308 0.0919 0.265 Uiso 1 1 calc R U
H12D H 0.4662 0.2513 0.1109 0.265 Uiso 1 1 calc R U
H12C H 0.3961 0.1249 0.1459 0.265 Uiso 1 1 calc R U
O13 O 0.7036(2) -0.3086(8) 0.1229(2) 0.0698(13) Uani 1 1 d . .
C131 C 0.6865(5) -0.5213(15) 0.0795(3) 0.099(3) Uani 1 1 d D .
H13B H 0.6636 -0.6682 0.1013 0.119 Uiso 1 1 calc R U
H13A H 0.7364 -0.5812 0.0634 0.119 Uiso 1 1 calc R U
C132 C 0.6277(6) -0.4374(19) 0.0245(4) 0.142(4) Uani 1 1 d D .
H13E H 0.6443 -0.2705 0.0084 0.212 Uiso 1 1 calc R U
H13D H 0.5746 -0.4210 0.0386 0.212 Uiso 1 1 calc R U
H13C H 0.6275 -0.5683 -0.0080 0.212 Uiso 1 1 calc R U
C2 C 0.7816(3) -0.1857(11) 0.2630(3) 0.0516(16) Uani 1 1 d . .
H2 H 0.7615 -0.3126 0.2928 0.062 Uiso 1 1 calc R U
C3 C 0.8603(4) -0.2521(12) 0.2414(3) 0.0547(16) Uani 1 1 d . .
H3 H 0.8833 -0.4150 0.2599 0.066 Uiso 1 1 calc R U
C31 C 0.8948(4) -0.1762(16) 0.1833(4) 0.074(2) Uani 1 1 d . .
F31A F 0.8859(3) -0.3616(9) 0.1393(2) 0.1024(15) Uani 1 1 d . .
F31B F 0.8639(2) 0.0451(8) 0.15668(19) 0.0933(13) Uani 1 1 d . .
F31C F 0.9740(3) -0.1331(9) 0.1918(2) 0.1100(16) Uani 1 1 d . .
N3 N 0.8528(3) -0.0396(9) 0.2869(2) 0.0544(14) Uani 1 1 d . .
C4 C 0.8852(4) -0.1074(13) 0.3513(3) 0.0690(19) Uani 1 1 d . .
H4B H 0.9434 -0.1211 0.3521 0.083 Uiso 1 1 calc R U
H4A H 0.8644 -0.2784 0.3628 0.083 Uiso 1 1 calc R U
C41 C 0.8632(4) 0.0954(12) 0.3987(3) 0.0590(17) Uani 1 1 d . .
C42 C 0.7890(4) 0.2105(15) 0.3966(3) 0.076(2) Uani 1 1 d . .
H42 H 0.7508 0.1691 0.3642 0.091 Uiso 1 1 calc R U
C43 C 0.7704(5) 0.3870(17) 0.4420(4) 0.093(2) Uani 1 1 d . .
H43 H 0.7199 0.4660 0.4400 0.112 Uiso 1 1 calc R U
C44 C 0.8263(5) 0.4483(15) 0.4909(3) 0.082(2) Uani 1 1 d . .
H44 H 0.8137 0.5678 0.5217 0.099 Uiso 1 1 calc R U
C45 C 0.8983(5) 0.3334(19) 0.4930(4) 0.101(3) Uani 1 1 d . .
H45 H 0.9354 0.3689 0.5265 0.121 Uiso 1 1 calc R U
C46 C 0.9193(5) 0.1619(15) 0.4463(4) 0.089(2) Uani 1 1 d . .
H46 H 0.9711 0.0923 0.4472 0.106 Uiso 1 1 calc R U

loop_
_atom_site_aniso_label
_atom_site_aniso_U_11
_atom_site_aniso_U_22
_atom_site_aniso_U_33
_atom_site_aniso_U_23
_atom_site_aniso_U_13
_atom_site_aniso_U_12
C1 0.053(3) 0.045(3) 0.043(4) -0.001(3) -0.007(3) -0.002(3)
O1 0.074(3) 0.062(3) 0.052(3) 0.000(2) -0.011(2) 0.018(2)
P1 0.0621(11) 0.0497(10) 0.0588(12) -0.0030(9) -0.0078(9) 0.0024(9)
O11 0.075(3) 0.047(3) 0.084(4) 0.014(2) -0.011(3) -0.002(2)
O12 0.057(3) 0.060(3) 0.060(3) 0.006(2) -0.004(2) 0.009(2)
C121 0.076(5) 0.085(5) 0.097(6) 0.005(5) -0.003(5) 0.015(4)
C122 0.093(7) 0.304(16) 0.130(9) 0.047(10) -0.013(6) 0.067(8)
O13 0.066(3) 0.081(3) 0.061(3) -0.017(3) 0.000(3) 0.005(2)
C131 0.154(8) 0.080(5) 0.066(6) -0.021(5) 0.015(6) 0.006(5)
C132 0.180(9) 0.147(9) 0.092(8) -0.028(6) -0.029(7) 0.011(7)
C2 0.053(4) 0.045(4) 0.055(4) 0.013(3) -0.007(3) 0.001(3)
C3 0.062(4) 0.050(4) 0.051(4) -0.001(4) -0.002(4) 0.005(3)
C31 0.065(5) 0.082(6) 0.074(6) -0.013(5) -0.008(5) -0.002(4)
F31A 0.117(3) 0.114(3) 0.076(3) -0.034(3) 0.007(3) 0.005(3)
F31B 0.118(3) 0.089(3) 0.075(3) 0.020(2) 0.017(3) 0.005(3)
F31C 0.074(3) 0.155(4) 0.101(4) -0.018(3) 0.005(3) -0.019(3)
N3 0.067(3) 0.047(3) 0.047(3) 0.003(3) -0.008(3) -0.001(3)
C4 0.077(5) 0.070(5) 0.057(5) 0.013(4) -0.015(4) 0.003(4)
C41 0.069(5) 0.062(4) 0.044(4) 0.006(3) -0.010(4) -0.010(4)
C42 0.065(5) 0.100(6) 0.060(5) -0.008(4) -0.008(4) 0.002(5)
C43 0.092(6) 0.120(7) 0.065(6) -0.015(5) -0.006(5) 0.011(5)
C44 0.098(6) 0.093(6) 0.056(5) -0.011(4) 0.004(5) -0.006(5)
C45 0.093(6) 0.149(8) 0.057(6) -0.023(5) -0.023(5) 0.008(6)
C46 0.079(5) 0.112(6) 0.071(6) -0.013(5) -0.019(5) 0.010(5)

loop_
_atom_type_symbol
_atom_type_description
_atom_type_scat_dispersion_real
_atom_type_scat_dispersion_imag
_atom_type_scat_source
C C 0.0033 0.0016 'International Tables Vol C Tables 4.2.6.8 and 6.1.1.4'
H H 0.0000 0.0000 'International Tables Vol C Tables 4.2.6.8 and 6.1.1.4'
N N 0.0061 0.0033 'International Tables Vol C Tables 4.2.6.8 and 6.1.1.4'
O O 0.0106 0.0060 'International Tables Vol C Tables 4.2.6.8 and 6.1.1.4'
F F 0.0171 0.0103 'International Tables Vol C Tables 4.2.6.8 and 6.1.1.4'
P P 0.1023 0.0942 'International Tables Vol C Tables 4.2.6.8 and 6.1.1.4'

loop_
_geom_angle_atom_site_label_1
_geom_angle_atom_site_label_2
_geom_angle_atom_site_label_3
_geom_angle
O1 C1 C2 107.3(5)
O1 C1 P1 105.9(4)
C2 C1 P1 112.0(4)
O1 C1 H1A 110.5
C2 C1 H1A 110.5
P1 C1 H1A 110.5
C1 O1 H 109.5
O11 P1 O13 116.5(3)
O11 P1 O12 113.7(2)
O13 P1 O12 103.4(2)
O11 P1 C1 114.0(3)
O13 P1 C1 101.4(3)
O12 P1 C1 106.5(2)
C121 O12 P1 120.1(4)
O12 C121 C122 109.1(6)
O12 C121 H12B 109.9
C122 C121 H12B 109.9
O12 C121 H12A 109.9
C122 C121 H12A 109.9
H12B C121 H12A 108.3
C121 C122 H12E 109.5
C121 C122 H12D 109.5
H12E C122 H12D 109.5
C121 C122 H12C 109.5
H12E C122 H12C 109.5
H12D C122 H12C 109.5
C131 O13 P1 123.2(4)
O13 C131 C132 112.0(6)
O13 C131 H13B 109.2
C132 C131 H13B 109.2
O13 C131 H13A 109.2
C132 C131 H13A 109.2
H13B C131 H13A 107.9
C131 C132 H13E 109.5
C131 C132 H13D 109.5
H13E C132 H13D 109.5
C131 C132 H13C 109.5
H13E C132 H13C 109.5
H13D C132 H13C 109.5
N3 C2 C3 60.1(4)
N3 C2 C1 117.3(5)
C3 C2 C1 125.5(5)
N3 C2 H2 114.3
C3 C2 H2 114.3
C1 C2 H2 114.3
C31 C3 C2 128.8(6)
C31 C3 N3 115.6(6)
C2 C3 N3 59.9(4)
C31 C3 H3 113.5
C2 C3 H3 113.5
N3 C3 H3 113.5
F31A C31 F31C 105.7(6)
F31A C31 F31B 105.5(6)
F31C C31 F31B 105.4(6)
F31A C31 C3 112.8(6)
F31C C31 C3 112.0(6)
F31B C31 C3 114.8(6)
C2 N3 C3 60.0(4)
C2 N3 C4 116.1(5)
C3 N3 C4 113.9(5)
N3 C4 C41 112.2(5)
N3 C4 H4B 109.2
C41 C4 H4B 109.2
N3 C4 H4A 109.2
C41 C4 H4A 109.2
H4B C4 H4A 107.9
C42 C41 C46 119.1(7)
C42 C41 C4 122.2(6)
C46 C41 C4 118.7(7)
C41 C42 C43 120.3(7)
C41 C42 H42 119.9
C43 C42 H42 119.9
C42 C43 C44 120.5(7)
C42 C43 H43 119.7
C44 C43 H43 119.7
C45 C44 C43 118.9(8)
C45 C44 H44 120.6
C43 C44 H44 120.6
C44 C45 C46 121.5(7)
C44 C45 H45 119.3
C46 C45 H45 119.3
C41 C46 C45 119.6(7)
C41 C46 H46 120.2
C45 C46 H46 120.2

loop_
_geom_bond_atom_site_label_1
_geom_bond_atom_site_label_2
_geom_bond_distance
C1 O1 1.427(6)
C1 C2 1.525(7)
C1 P1 1.804(5)
C1 H1A 0.9800
O1 H 0.8200
P1 O11 1.462(4)
P1 O13 1.558(4)
P1 O12 1.564(4)
O12 C121 1.443(7)
C121 C122 1.534(2)
C121 H12B 0.9700
C121 H12A 0.9700
C122 H12E 0.9600
C122 H12D 0.9600
C122 H12C 0.9600
O13 C131 1.436(7)
C131 C132 1.536(2)
C131 H13B 0.9700
C131 H13A 0.9700
C132 H13E 0.9600
C132 H13D 0.9600
C132 H13C 0.9600
C2 N3 1.459(7)
C2 C3 1.461(8)
C2 H2 0.9800
C3 C31 1.458(9)
C3 N3 1.461(7)
C3 H3 0.9800
C31 F31A 1.331(7)
C31 F31C 1.335(7)
C31 F31B 1.342(8)
N3 C4 1.484(7)
C4 C41 1.506(8)
C4 H4B 0.9700
C4 H4A 0.9700
C41 C42 1.364(8)
C41 C46 1.372(8)
C42 C43 1.372(9)
C42 H42 0.9300
C43 C44 1.383(9)
C43 H43 0.9300
C44 C45 1.331(9)
C44 H44 0.9300
C45 C46 1.387(10)
C45 H45 0.9300
C46 H46 0.9300

loop_
_geom_hbond_atom_site_label_D
_geom_hbond_atom_site_label_H
_geom_hbond_atom_site_label_A
_geom_hbond_distance_DH
_geom_hbond_distance_HA
_geom_hbond_distance_DA
_geom_hbond_angle_DHA
_geom_hbond_site_symmetry_A
C1 H1A F31B 0.98 2.35 2.990(7) 122.3 .
O1 H O11 0.82 1.85 2.655(5) 166.7 1_565
C131 H13B O12 0.97 2.63 3.592(9) 170.7 1_545
